data_7158938
loop_
_publ_author_name
'Mukhopadhyay, Soumendranath'
'Boobalan, Ramalingam'
'Chein, Rong-Jie'

_publ_section_title
;
 Oxathiaborolium-catalyzed enantioselective [2 + 2] cycloadditions
;
_journal_name_full 'Organic &amp; Biomolecular Chemistry'
_journal_paper_doi 10.1039/D2OB01779B
_journal_year 2022
_chemical_absolute_configuration ad
_chemical_formula_moiety 'C24 H35 N O3 Si'
_chemical_formula_sum 'C24 H35 N O3 Si'
_chemical_formula_weight 413.62
_space_group_crystal_system monoclinic
_space_group_IT_number 4
_space_group_name_Hall 'P 2yb'
_space_group_name_H-M_alt 'P 1 21 1'
_atom_sites_solution_hydrogens geom
_audit_creation_method SHELXL-2018/3
_audit_update_record
;
2021-05-11 deposited with the CCDC.	2022-10-10 downloaded from the CCDC.
;
_cell_angle_alpha 90
_cell_angle_beta 92.1940(10)
_cell_angle_gamma 90
_cell_formula_units_Z 2
_cell_length_a 11.5874(3)
_cell_length_b 6.3337(2)
_cell_length_c 15.8579(4)
_cell_measurement_reflns_used 9895
_cell_measurement_temperature 100.0(2)
_cell_measurement_theta_max 27.1
_cell_measurement_theta_min 2.57
_cell_volume 1162.98(6)
_computing_cell_refinement 'SAINT V8.40A (Bruker Nano, Inc., 2019)'
_computing_data_collection 'Bruker Instrument Service v2012.12.0.3'
_computing_data_reduction 'SAINT V8.40A (Bruker Nano, Inc., 2019)'
_computing_molecular_graphics 'shelXle (C.B. Huebschle, rev 958)'
_computing_publication_material 'WinGX publication routines (Farrugia, 2014)'
_computing_structure_refinement 'SHELXL-2018/3 (Sheldrick, 2018)'
_computing_structure_solution 'SHELXT 2014/5 (Sheldrick, 2014)'
_diffrn_ambient_temperature 100.0(2)
_diffrn_measured_fraction_theta_full 0.994
_diffrn_measured_fraction_theta_max 0.995
_diffrn_measurement_device_type 'Bruker APEX-II CCD'
_diffrn_measurement_method '\f and \w scans'
_diffrn_radiation_type MoK\a
_diffrn_radiation_wavelength 0.71073
_diffrn_reflns_av_R_equivalents 0.0398
_diffrn_reflns_av_unetI/netI 0.0243
_diffrn_reflns_Laue_measured_fraction_full 0.994
_diffrn_reflns_Laue_measured_fraction_max 0.995
_diffrn_reflns_limit_h_max 14
_diffrn_reflns_limit_h_min -14
_diffrn_reflns_limit_k_max 8
_diffrn_reflns_limit_k_min -8
_diffrn_reflns_limit_l_max 20
_diffrn_reflns_limit_l_min -20
_diffrn_reflns_number 34193
_diffrn_reflns_point_group_measured_fraction_full 0.995
_diffrn_reflns_point_group_measured_fraction_max 0.994
_diffrn_reflns_theta_full 25.242
_diffrn_reflns_theta_max 27.102
_diffrn_reflns_theta_min 2.571
_exptl_absorpt_coefficient_mu 0.125
_exptl_absorpt_correction_T_max 1
_exptl_absorpt_correction_T_min 0.975
_exptl_absorpt_correction_type numerical
_exptl_absorpt_process_details 'Bruker SADABS, 1996'
_exptl_crystal_colour colourless
_exptl_crystal_density_diffrn 1.181
_exptl_crystal_density_meas ?
_exptl_crystal_density_method 'not measured'
_exptl_crystal_description prism
_exptl_crystal_F_000 448
_exptl_crystal_size_max 0.264
_exptl_crystal_size_mid 0.183
_exptl_crystal_size_min 0.120
_refine_diff_density_max 0.204
_refine_diff_density_min -0.147
_refine_diff_density_rms 0.031
_refine_ls_abs_structure_details
;
 Flack x determined using 2076 quotients [(I+)-(I-)]/[(I+)+(I-)]
 (Parsons, Flack and Wagner, Acta Cryst. B69 (2013) 249-259).
;
_refine_ls_abs_structure_Flack 0.03(3)
_refine_ls_extinction_method none
_refine_ls_goodness_of_fit_ref 1.044
_refine_ls_hydrogen_treatment constr
_refine_ls_matrix_type full
_refine_ls_number_parameters 268
_refine_ls_number_reflns 5088
_refine_ls_number_restraints 1
_refine_ls_restrained_S_all 1.044
_refine_ls_R_factor_all 0.0308
_refine_ls_R_factor_gt 0.0274
_refine_ls_shift/su_max 0.001
_refine_ls_shift/su_mean 0.000
_refine_ls_structure_factor_coef Fsqd
_refine_ls_weighting_details 'w=1/[\s^2^(Fo^2^)+(0.0334P)^2^+0.2248P] where P=(Fo^2^+2Fc^2^)/3'
_refine_ls_weighting_scheme calc
_refine_ls_wR_factor_gt 0.0657
_refine_ls_wR_factor_ref 0.0686
_reflns_Friedel_coverage 0.829
_reflns_Friedel_fraction_full 0.997
_reflns_Friedel_fraction_max 0.993
_reflns_number_gt 4813
_reflns_number_total 5088
_reflns_threshold_expression 'I > 2\s(I)'
_cod_data_source_file d2ob01779b2.cif
_cod_data_source_block i18031
_cod_depositor_comments
;
The following automatic conversions were performed:

data item '_exptl_crystal_density_meas' value 'none' was changed to
'?' -- the value is perceived as not measured.

Automatic conversion script
Id: cif_fix_values 7556 2019-12-06 15:28:31Z antanas 
;
_cod_original_sg_symbol_H-M 'P 21'
_cod_database_code 7158938
_shelx_shelxl_version_number 2018/3
_shelx_space_group_comment
;
The symmetry employed for this shelxl refinement is uniquely defined
by the following loop, which should always be used as a source of
symmetry information in preference to the above space-group names.
They are only intended as comments.
;
_shelx_estimated_absorpt_t_min 0.968
_shelx_estimated_absorpt_t_max 0.985

loop_
_space_group_symop_operation_xyz
'x, y, z'
'-x, y+1/2, -z'

loop_
_atom_site_label
_atom_site_type_symbol
_atom_site_fract_x
_atom_site_fract_y
_atom_site_fract_z
_atom_site_U_iso_or_equiv
_atom_site_adp_type
_atom_site_occupancy
_atom_site_site_symmetry_order
_atom_site_calc_flag
_atom_site_refinement_flags_posn
_atom_site_refinement_flags_adp
_atom_site_refinement_flags_occupancy
_atom_site_disorder_assembly
_atom_site_disorder_group
Si1 Si 0.68149(4) 0.23929(7) 0.85619(3) 0.01851(12) Uani 1 1 d . . . . .
O1 O 0.60078(10) 0.42962(19) 0.81286(7) 0.0173(3) Uani 1 1 d . . . . .
O2 O 0.49476(11) 0.9253(2) 0.54833(8) 0.0224(3) Uani 1 1 d . . . . .
O3 O 0.77691(11) 0.4920(3) 0.65545(9) 0.0274(3) Uani 1 1 d . . . . .
N1 N 0.65363(12) 0.7303(3) 0.59173(8) 0.0167(3) Uani 1 1 d . . . . .
C1 C 0.52205(14) 0.4253(3) 0.74289(10) 0.0154(3) Uani 1 1 d . . . . .
C2 C 0.43174(15) 0.2496(3) 0.74837(10) 0.0186(3) Uani 1 1 d . . . . .
H2A H 0.401018 0.215669 0.690842 0.022 Uiso 1 1 calc R U . . .
H2AB H 0.469321 0.120972 0.771916 0.022 Uiso 1 1 calc R U . . .
C3 C 0.33167(17) 0.3113(3) 0.80338(12) 0.0228(4) Uani 1 1 d . . . . .
H3A H 0.361504 0.345557 0.861095 0.027 Uiso 1 1 calc R U . . .
H3AB H 0.277192 0.191569 0.807158 0.027 Uiso 1 1 calc R U . . .
C4 C 0.26882(16) 0.5036(3) 0.76482(12) 0.0228(4) Uani 1 1 d . . . . .
H4 H 0.245347 0.469463 0.705026 0.027 Uiso 1 1 calc R U . . .
C5 C 0.35114(15) 0.6910(3) 0.76462(12) 0.0202(4) Uani 1 1 d . . . . .
H5A H 0.313451 0.808573 0.732994 0.024 Uiso 1 1 calc R U . . .
H5AB H 0.365989 0.738901 0.823456 0.024 Uiso 1 1 calc R U . . .
C6 C 0.46543(15) 0.6421(3) 0.72574(10) 0.0152(3) Uani 1 1 d . . . . .
H6 H 0.522024 0.755078 0.742638 0.018 Uiso 1 1 calc R U . . .
C7 C 0.47497(15) 0.5979(3) 0.62828(10) 0.0157(3) Uani 1 1 d . . . . .
H7 H 0.403119 0.542970 0.599004 0.019 Uiso 1 1 calc R U . . .
C8 C 0.53562(15) 0.7709(3) 0.58288(10) 0.0162(4) Uani 1 1 d . . . . .
C9 C 0.67943(15) 0.5448(3) 0.63599(11) 0.0180(4) Uani 1 1 d . . . . .
C10 C 0.56789(15) 0.4297(3) 0.65091(11) 0.0164(3) Uani 1 1 d . . . . .
H10 H 0.558452 0.293746 0.619342 0.020 Uiso 1 1 calc R U . . .
C11 C 0.16007(17) 0.5561(4) 0.81224(14) 0.0326(5) Uani 1 1 d . . . . .
H11A H 0.121570 0.678584 0.785933 0.049 Uiso 1 1 calc R U . . .
H11B H 0.181343 0.588693 0.871214 0.049 Uiso 1 1 calc R U . . .
H11C H 0.107579 0.434761 0.809960 0.049 Uiso 1 1 calc R U . . .
C12 C 0.74287(16) 0.8738(3) 0.56437(12) 0.0209(4) Uani 1 1 d . . . . .
H12A H 0.799073 0.896709 0.612091 0.025 Uiso 1 1 calc R U . . .
H12B H 0.706681 1.011765 0.550530 0.025 Uiso 1 1 calc R U . . .
C13 C 0.80815(15) 0.7995(3) 0.48853(11) 0.0188(4) Uani 1 1 d . . . . .
C14 C 0.89595(16) 0.9304(4) 0.46057(12) 0.0248(4) Uani 1 1 d . . . . .
H14 H 0.909896 1.062878 0.487148 0.030 Uiso 1 1 calc R U . . .
C15 C 0.96275(17) 0.8683(4) 0.39436(13) 0.0317(5) Uani 1 1 d . . . . .
H15 H 1.021912 0.958479 0.375413 0.038 Uiso 1 1 calc R U . . .
C16 C 0.94331(17) 0.6743(4) 0.35571(12) 0.0313(5) Uani 1 1 d . . . . .
H16 H 0.989762 0.630936 0.310777 0.038 Uiso 1 1 calc R U . . .
C17 C 0.85625(17) 0.5443(4) 0.38266(12) 0.0280(4) Uani 1 1 d . . . . .
H17 H 0.842757 0.411670 0.356121 0.034 Uiso 1 1 calc R U . . .
C18 C 0.78816(16) 0.6079(3) 0.44884(11) 0.0214(4) Uani 1 1 d . . . . .
H18 H 0.727755 0.518933 0.466696 0.026 Uiso 1 1 calc R U . . .
C19 C 0.59623(19) 0.0725(4) 0.92873(13) 0.0305(5) Uani 1 1 d . . . . .
H19A H 0.549911 -0.029459 0.895562 0.046 Uiso 1 1 calc R U . . .
H19B H 0.545047 0.162891 0.960768 0.046 Uiso 1 1 calc R U . . .
H19C H 0.649075 -0.003139 0.967843 0.046 Uiso 1 1 calc R U . . .
C20 C 0.74316(19) 0.0747(3) 0.77168(13) 0.0286(4) Uani 1 1 d . . . . .
H20A H 0.681216 -0.006016 0.742855 0.043 Uiso 1 1 calc R U . . .
H20B H 0.800461 -0.022808 0.796770 0.043 Uiso 1 1 calc R U . . .
H20C H 0.780268 0.166314 0.730928 0.043 Uiso 1 1 calc R U . . .
C21 C 0.79917(16) 0.3819(3) 0.91901(12) 0.0221(4) Uani 1 1 d . . . . .
C22 C 0.85194(19) 0.5531(4) 0.86469(14) 0.0345(5) Uani 1 1 d . . . . .
H22A H 0.878975 0.489858 0.812605 0.052 Uiso 1 1 calc R U . . .
H22B H 0.917203 0.618529 0.895918 0.052 Uiso 1 1 calc R U . . .
H22C H 0.793511 0.660623 0.850690 0.052 Uiso 1 1 calc R U . . .
C23 C 0.89425(18) 0.2257(4) 0.94718(13) 0.0338(5) Uani 1 1 d . . . . .
H23A H 0.934839 0.176558 0.897763 0.051 Uiso 1 1 calc R U . . .
H23B H 0.859530 0.104823 0.975278 0.051 Uiso 1 1 calc R U . . .
H23C H 0.949108 0.296004 0.986478 0.051 Uiso 1 1 calc R U . . .
C24 C 0.74913(19) 0.4853(4) 0.99708(14) 0.0328(5) Uani 1 1 d . . . . .
H24A H 0.688156 0.584832 0.979317 0.049 Uiso 1 1 calc R U . . .
H24B H 0.810485 0.561084 1.028740 0.049 Uiso 1 1 calc R U . . .
H24C H 0.716772 0.376182 1.033060 0.049 Uiso 1 1 calc R U . . .

loop_
_atom_site_aniso_label
_atom_site_aniso_U_11
_atom_site_aniso_U_22
_atom_site_aniso_U_33
_atom_site_aniso_U_23
_atom_site_aniso_U_13
_atom_site_aniso_U_12
Si1 0.0221(2) 0.0172(2) 0.0163(2) 0.0031(2) 0.00173(17) 0.0017(2)
O1 0.0175(6) 0.0185(6) 0.0157(6) 0.0018(5) -0.0009(5) -0.0004(5)
O2 0.0251(7) 0.0229(7) 0.0194(6) 0.0047(5) 0.0028(5) 0.0060(6)
O3 0.0169(6) 0.0402(8) 0.0256(7) 0.0097(6) 0.0051(5) 0.0081(6)
N1 0.0157(7) 0.0196(7) 0.0150(6) 0.0006(6) 0.0032(5) -0.0005(6)
C1 0.0177(8) 0.0170(8) 0.0115(8) -0.0005(6) 0.0013(6) 0.0000(7)
C2 0.0213(9) 0.0174(8) 0.0172(8) -0.0003(7) 0.0015(6) -0.0024(8)
C3 0.0225(9) 0.0271(10) 0.0193(9) -0.0019(7) 0.0049(7) -0.0089(8)
C4 0.0181(9) 0.0313(10) 0.0193(9) -0.0039(8) 0.0039(7) -0.0047(8)
C5 0.0177(8) 0.0249(10) 0.0180(8) -0.0011(7) 0.0030(7) 0.0008(7)
C6 0.0155(8) 0.0159(8) 0.0141(8) 0.0001(7) 0.0023(6) -0.0013(7)
C7 0.0145(8) 0.0178(8) 0.0148(8) -0.0001(7) 0.0018(6) 0.0000(7)
C8 0.0177(8) 0.0204(9) 0.0107(7) -0.0009(7) 0.0022(6) 0.0005(7)
C9 0.0182(9) 0.0230(9) 0.0131(8) 0.0010(7) 0.0034(6) 0.0027(7)
C10 0.0183(8) 0.0166(8) 0.0145(8) -0.0008(7) 0.0027(6) 0.0014(7)
C11 0.0211(10) 0.0440(13) 0.0333(11) -0.0073(10) 0.0104(8) -0.0054(9)
C12 0.0212(9) 0.0228(9) 0.0192(9) -0.0014(7) 0.0048(7) -0.0052(7)
C13 0.0132(8) 0.0278(10) 0.0152(8) 0.0025(7) 0.0002(6) -0.0025(7)
C14 0.0187(9) 0.0351(11) 0.0204(9) 0.0053(8) -0.0021(7) -0.0079(8)
C15 0.0152(9) 0.0563(14) 0.0238(10) 0.0121(10) 0.0017(7) -0.0067(9)
C16 0.0178(9) 0.0599(15) 0.0165(9) 0.0045(9) 0.0040(7) 0.0079(9)
C17 0.0236(10) 0.0427(12) 0.0176(9) -0.0045(9) -0.0009(7) 0.0049(9)
C18 0.0176(9) 0.0282(10) 0.0186(9) -0.0005(8) 0.0021(7) -0.0022(7)
C19 0.0351(11) 0.0300(11) 0.0264(10) 0.0106(9) 0.0021(9) -0.0051(9)
C20 0.0371(12) 0.0215(10) 0.0273(10) -0.0013(8) 0.0042(8) 0.0067(9)
C21 0.0201(9) 0.0254(10) 0.0207(9) 0.0026(7) -0.0012(7) 0.0050(7)
C22 0.0267(11) 0.0395(13) 0.0364(12) 0.0122(10) -0.0079(9) -0.0116(10)
C23 0.0300(10) 0.0426(13) 0.0283(10) 0.0028(10) -0.0039(8) 0.0158(11)
C24 0.0307(11) 0.0368(12) 0.0307(11) -0.0080(9) -0.0018(9) 0.0042(10)

loop_
_atom_type_symbol
_atom_type_description
_atom_type_scat_dispersion_real
_atom_type_scat_dispersion_imag
_atom_type_scat_source
C C 0.0033 0.0016 'International Tables Vol C Tables 4.2.6.8 and 6.1.1.4'
H H 0.0000 0.0000 'International Tables Vol C Tables 4.2.6.8 and 6.1.1.4'
N N 0.0061 0.0033 'International Tables Vol C Tables 4.2.6.8 and 6.1.1.4'
O O 0.0106 0.0060 'International Tables Vol C Tables 4.2.6.8 and 6.1.1.4'
Si Si 0.0817 0.0704 'International Tables Vol C Tables 4.2.6.8 and 6.1.1.4'

loop_
_geom_angle_atom_site_label_1
_geom_angle_atom_site_label_2
_geom_angle_atom_site_label_3
_geom_angle
_geom_angle_site_symmetry_1
_geom_angle_site_symmetry_3
_geom_angle_publ_flag
O1 Si1 C20 109.55(8) . . ?
O1 Si1 C19 111.25(9) . . ?
C20 Si1 C19 110.65(10) . . ?
O1 Si1 C21 104.80(8) . . ?
C20 Si1 C21 110.99(9) . . ?
C19 Si1 C21 109.47(9) . . ?
C1 O1 Si1 130.53(11) . . ?
C8 N1 C9 113.38(14) . . ?
C8 N1 C12 124.08(16) . . ?
C9 N1 C12 122.34(15) . . ?
O1 C1 C2 113.09(14) . . ?
O1 C1 C6 112.33(14) . . ?
C2 C1 C6 111.72(14) . . ?
O1 C1 C10 119.91(14) . . ?
C2 C1 C10 108.74(14) . . ?
C6 C1 C10 88.70(12) . . ?
C3 C2 C1 112.41(15) . . ?
C3 C2 H2A 109.1 . . ?
C1 C2 H2A 109.1 . . ?
C3 C2 H2AB 109.1 . . ?
C1 C2 H2AB 109.1 . . ?
H2A C2 H2AB 107.9 . . ?
C2 C3 C4 109.55(15) . . ?
C2 C3 H3A 109.8 . . ?
C4 C3 H3A 109.8 . . ?
C2 C3 H3AB 109.8 . . ?
C4 C3 H3AB 109.8 . . ?
H3A C3 H3AB 108.2 . . ?
C5 C4 C11 111.08(17) . . ?
C5 C4 C3 109.37(15) . . ?
C11 C4 C3 111.38(17) . . ?
C5 C4 H4 108.3 . . ?
C11 C4 H4 108.3 . . ?
C3 C4 H4 108.3 . . ?
C6 C5 C4 113.54(15) . . ?
C6 C5 H5A 108.9 . . ?
C4 C5 H5A 108.9 . . ?
C6 C5 H5AB 108.9 . . ?
C4 C5 H5AB 108.9 . . ?
H5A C5 H5AB 107.7 . . ?
C5 C6 C1 118.89(14) . . ?
C5 C6 C7 122.01(14) . . ?
C1 C6 C7 88.23(12) . . ?
C5 C6 H6 108.6 . . ?
C1 C6 H6 108.6 . . ?
C7 C6 H6 108.6 . . ?
C8 C7 C10 106.23(14) . . ?
C8 C7 C6 113.05(14) . . ?
C10 C7 C6 88.25(12) . . ?
C8 C7 H7 115.3 . . ?
C10 C7 H7 115.3 . . ?
C6 C7 H7 115.3 . . ?
O2 C8 N1 124.14(16) . . ?
O2 C8 C7 128.74(16) . . ?
N1 C8 C7 107.01(14) . . ?
O3 C9 N1 122.84(17) . . ?
O3 C9 C10 128.66(18) . . ?
N1 C9 C10 108.48(15) . . ?
C9 C10 C7 102.93(14) . . ?
C9 C10 C1 118.40(14) . . ?
C7 C10 C1 88.31(13) . . ?
C9 C10 H10 114.5 . . ?
C7 C10 H10 114.5 . . ?
C1 C10 H10 114.5 . . ?
C4 C11 H11A 109.5 . . ?
C4 C11 H11B 109.5 . . ?
H11A C11 H11B 109.5 . . ?
C4 C11 H11C 109.5 . . ?
H11A C11 H11C 109.5 . . ?
H11B C11 H11C 109.5 . . ?
N1 C12 C13 115.03(15) . . ?
N1 C12 H12A 108.5 . . ?
C13 C12 H12A 108.5 . . ?
N1 C12 H12B 108.5 . . ?
C13 C12 H12B 108.5 . . ?
H12A C12 H12B 107.5 . . ?
C18 C13 C14 119.19(17) . . ?
C18 C13 C12 123.54(16) . . ?
C14 C13 C12 117.22(17) . . ?
C15 C14 C13 120.4(2) . . ?
C15 C14 H14 119.8 . . ?
C13 C14 H14 119.8 . . ?
C14 C15 C16 120.03(19) . . ?
C14 C15 H15 120.0 . . ?
C16 C15 H15 120.0 . . ?
C17 C16 C15 119.93(19) . . ?
C17 C16 H16 120.0 . . ?
C15 C16 H16 120.0 . . ?
C16 C17 C18 120.0(2) . . ?
C16 C17 H17 120.0 . . ?
C18 C17 H17 120.0 . . ?
C13 C18 C17 120.36(18) . . ?
C13 C18 H18 119.8 . . ?
C17 C18 H18 119.8 . . ?
Si1 C19 H19A 109.5 . . ?
Si1 C19 H19B 109.5 . . ?
H19A C19 H19B 109.5 . . ?
Si1 C19 H19C 109.5 . . ?
H19A C19 H19C 109.5 . . ?
H19B C19 H19C 109.5 . . ?
Si1 C20 H20A 109.5 . . ?
Si1 C20 H20B 109.5 . . ?
H20A C20 H20B 109.5 . . ?
Si1 C20 H20C 109.5 . . ?
H20A C20 H20C 109.5 . . ?
H20B C20 H20C 109.5 . . ?
C22 C21 C24 108.90(18) . . ?
C22 C21 C23 108.86(17) . . ?
C24 C21 C23 109.26(16) . . ?
C22 C21 Si1 109.80(13) . . ?
C24 C21 Si1 110.03(13) . . ?
C23 C21 Si1 109.96(15) . . ?
C21 C22 H22A 109.5 . . ?
C21 C22 H22B 109.5 . . ?
H22A C22 H22B 109.5 . . ?
C21 C22 H22C 109.5 . . ?
H22A C22 H22C 109.5 . . ?
H22B C22 H22C 109.5 . . ?
C21 C23 H23A 109.5 . . ?
C21 C23 H23B 109.5 . . ?
H23A C23 H23B 109.5 . . ?
C21 C23 H23C 109.5 . . ?
H23A C23 H23C 109.5 . . ?
H23B C23 H23C 109.5 . . ?
C21 C24 H24A 109.5 . . ?
C21 C24 H24B 109.5 . . ?
H24A C24 H24B 109.5 . . ?
C21 C24 H24C 109.5 . . ?
H24A C24 H24C 109.5 . . ?
H24B C24 H24C 109.5 . . ?

loop_
_geom_bond_atom_site_label_1
_geom_bond_atom_site_label_2
_geom_bond_distance
_geom_bond_site_symmetry_2
_geom_bond_publ_flag
Si1 O1 1.6585(13) . ?
Si1 C20 1.862(2) . ?
Si1 C19 1.871(2) . ?
Si1 C21 1.888(2) . ?
O1 C1 1.410(2) . ?
O2 C8 1.208(2) . ?
O3 C9 1.207(2) . ?
N1 C8 1.393(2) . ?
N1 C9 1.395(2) . ?
N1 C12 1.456(2) . ?
C1 C2 1.533(2) . ?
C1 C6 1.542(2) . ?
C1 C10 1.572(2) . ?
C2 C3 1.528(2) . ?
C2 H2A 0.9900 . ?
C2 H2AB 0.9900 . ?
C3 C4 1.534(3) . ?
C3 H3A 0.9900 . ?
C3 H3AB 0.9900 . ?
C4 C5 1.523(3) . ?
C4 C11 1.529(3) . ?
C4 H4 1.0000 . ?
C5 C6 1.514(2) . ?
C5 H5A 0.9900 . ?
C5 H5AB 0.9900 . ?
C6 C7 1.579(2) . ?
C6 H6 1.0000 . ?
C7 C8 1.501(2) . ?
C7 C10 1.547(2) . ?
C7 H7 1.0000 . ?
C9 C10 1.510(2) . ?
C10 H10 1.0000 . ?
C11 H11A 0.9800 . ?
C11 H11B 0.9800 . ?
C11 H11C 0.9800 . ?
C12 C13 1.520(2) . ?
C12 H12A 0.9900 . ?
C12 H12B 0.9900 . ?
C13 C18 1.383(3) . ?
C13 C14 1.398(3) . ?
C14 C15 1.385(3) . ?
C14 H14 0.9500 . ?
C15 C16 1.387(3) . ?
C15 H15 0.9500 . ?
C16 C17 1.382(3) . ?
C16 H16 0.9500 . ?
C17 C18 1.396(3) . ?
C17 H17 0.9500 . ?
C18 H18 0.9500 . ?
C19 H19A 0.9800 . ?
C19 H19B 0.9800 . ?
C19 H19C 0.9800 . ?
C20 H20A 0.9800 . ?
C20 H20B 0.9800 . ?
C20 H20C 0.9800 . ?
C21 C22 1.527(3) . ?
C21 C24 1.534(3) . ?
C21 C23 1.534(3) . ?
C22 H22A 0.9800 . ?
C22 H22B 0.9800 . ?
C22 H22C 0.9800 . ?
C23 H23A 0.9800 . ?
C23 H23B 0.9800 . ?
C23 H23C 0.9800 . ?
C24 H24A 0.9800 . ?
C24 H24B 0.9800 . ?
C24 H24C 0.9800 . ?
